data_4512883
loop_
_publ_author_name
'Si, Chang-Dai'
'Hu, Dong-Cheng'
'Fan, Yan'
'Wu, Yu'
'Yao, Xiao-Qiang'
'Yang, Yun-Xia'
'Liu, Jia-Cheng'

_publ_section_title
;
 Seven Coordination Polymers Derived from Semirigid Tetracarboxylic Acids
 and N-Donor Ligands: Topological Structures, Unusual Magnetic Properties,
 and Photoluminescences
;
_journal_issue 5
_journal_name_full 'Crystal Growth &amp; Design'
_journal_page_first 2419
_journal_paper_doi 10.1021/acs.cgd.5b00205
_journal_volume 15
_journal_year 2015
_chemical_formula_moiety 'C26 H20 N2 O12 Zn2'
_chemical_formula_sum 'C26 H20 N2 O12 Zn2'
_chemical_formula_weight 683.18
_chemical_name_systematic
; 
 ? 
;
_space_group_IT_number 14
_symmetry_cell_setting monoclinic
_symmetry_space_group_name_Hall '-P 2yn'
_symmetry_space_group_name_H-M 'P 1 21/n 1'
_atom_sites_solution_hydrogens geom
_atom_sites_solution_primary direct
_atom_sites_solution_secondary difmap
_audit_creation_method SHELXL-97
_cell_angle_alpha 90.00
_cell_angle_beta 104.516(8)
_cell_angle_gamma 90.00
_cell_formula_units_Z 4
_cell_length_a 7.6683(5)
_cell_length_b 41.941(3)
_cell_length_c 7.8187(6)
_cell_measurement_reflns_used 3448
_cell_measurement_temperature 293(2)
_cell_measurement_theta_max 27.9290
_cell_measurement_theta_min 3.3390
_cell_volume 2434.3(3)
_computing_structure_refinement 'SHELXL-97 (Sheldrick, 1997)'
_computing_structure_solution 'SHELXS-97 (Sheldrick, 1990)'
_diffrn_ambient_temperature 293(2)
_diffrn_detector_area_resol_mean 16.0733
_diffrn_measured_fraction_theta_full 0.987
_diffrn_measured_fraction_theta_max 0.987
_diffrn_measurement_device_type 'SuperNova, Dual, Cu at zero, Eos'
_diffrn_radiation_monochromator graphite
_diffrn_radiation_source 'fine-focus sealed tube'
_diffrn_radiation_type MoK\a
_diffrn_radiation_wavelength 0.71000
_diffrn_reflns_av_R_equivalents 0.0468
_diffrn_reflns_av_sigmaI/netI 0.0624
_diffrn_reflns_limit_h_max 8
_diffrn_reflns_limit_h_min -9
_diffrn_reflns_limit_k_max 46
_diffrn_reflns_limit_k_min -51
_diffrn_reflns_limit_l_max 9
_diffrn_reflns_limit_l_min -8
_diffrn_reflns_number 10545
_diffrn_reflns_theta_full 25.50
_diffrn_reflns_theta_max 25.99
_diffrn_reflns_theta_min 2.91
_exptl_absorpt_coefficient_mu 2.047
_exptl_absorpt_correction_T_max 1.00000
_exptl_absorpt_correction_T_min 0.49588
_exptl_absorpt_correction_type multi-scan
_exptl_crystal_colour 'clear light colourless'
_exptl_crystal_density_diffrn 1.864
_exptl_crystal_density_method 'not measured'
_exptl_crystal_description plate
_exptl_crystal_F_000 1384
_exptl_crystal_size_max 0.2100
_exptl_crystal_size_mid 0.1400
_exptl_crystal_size_min 0.0400
_refine_diff_density_max 0.480
_refine_diff_density_min -0.512
_refine_diff_density_rms 0.090
_refine_ls_extinction_method none
_refine_ls_goodness_of_fit_ref 1.047
_refine_ls_hydrogen_treatment mixed
_refine_ls_matrix_type full
_refine_ls_number_parameters 403
_refine_ls_number_reflns 4742
_refine_ls_number_restraints 9
_refine_ls_restrained_S_all 1.046
_refine_ls_R_factor_all 0.0577
_refine_ls_R_factor_gt 0.0431
_refine_ls_shift/su_max 0.002
_refine_ls_shift/su_mean 0.000
_refine_ls_structure_factor_coef Fsqd
_refine_ls_weighting_details 'calc w=1/[\s^2^(Fo^2^)+(0.0391P)^2^+0.0000P] where P=(Fo^2^+2Fc^2^)/3'
_refine_ls_weighting_scheme calc
_refine_ls_wR_factor_gt 0.0920
_refine_ls_wR_factor_ref 0.1005
_reflns_number_gt 3806
_reflns_number_total 4742
_reflns_threshold_expression >2sigma(I)
_cod_data_source_file cg5b00205_si_001.cif
_cod_data_source_block 4
_cod_depositor_comments 'Adding full bibliography for 4512880--4512886.cif.'
_cod_original_sg_symbol_H-M P21/n
_cod_database_code 4512883

loop_
_symmetry_equiv_pos_as_xyz
'x, y, z'
'-x+1/2, y+1/2, -z+1/2'
'-x, -y, -z'
'x-1/2, -y-1/2, z-1/2'

loop_
_atom_site_label
_atom_site_type_symbol
_atom_site_fract_x
_atom_site_fract_y
_atom_site_fract_z
_atom_site_U_iso_or_equiv
_atom_site_adp_type
_atom_site_occupancy
_atom_site_symmetry_multiplicity
_atom_site_calc_flag
_atom_site_refinement_flags
Zn1 Zn -0.00651(5) 0.527447(9) -0.34044(5) 0.02264(12) Uani 1 1 d .
Zn2 Zn 0.49952(5) 0.781510(9) 0.16634(5) 0.02497(13) Uani 1 1 d .
O1 O 0.2095(3) 0.55371(6) -0.3995(3) 0.0293(6) Uani 1 1 d .
O2 O 0.4756(4) 0.53425(8) -0.4023(3) 0.0505(9) Uani 1 1 d .
O3 O 0.8308(3) 0.50570(6) 0.2307(3) 0.0279(6) Uani 1 1 d .
O4 O 0.8472(3) 0.54421(6) 0.4321(3) 0.0285(6) Uani 1 1 d .
O5 O 0.3857(3) 0.62599(6) 0.1299(3) 0.0342(7) Uani 1 1 d .
O6 O 0.4965(3) 0.73908(6) 0.3022(4) 0.0427(7) Uani 1 1 d .
O7 O 0.7648(3) 0.73692(6) 0.4920(3) 0.0327(6) Uani 1 1 d .
O8 O 0.5691(4) 0.69751(8) 0.8724(4) 0.0508(9) Uani 1 1 d .
O9 O 0.8328(3) 0.69850(7) 0.8101(3) 0.0325(6) Uani 1 1 d .
O10 O -0.2277(4) 0.49874(7) -0.3213(3) 0.0310(6) Uani 1 1 d D
O11 O 0.7170(3) 0.79830(6) 0.3648(3) 0.0308(6) Uani 1 1 d D
O12 O 0.6812(5) 0.75414(8) 0.0387(4) 0.0493(8) Uani 1 1 d D
N1 N 0.5114(4) 0.81949(7) -0.0117(4) 0.0247(7) Uani 1 1 d .
N2 N 0.4654(4) 0.94177(7) -0.6460(3) 0.0228(6) Uani 1 1 d .
C1 C 0.3734(5) 0.54800(8) -0.3256(4) 0.0245(8) Uani 1 1 d .
C2 C 0.4475(4) 0.55846(9) -0.1368(4) 0.0228(7) Uani 1 1 d .
C3 C 0.5783(4) 0.54036(8) -0.0199(4) 0.0225(7) Uani 1 1 d .
H3 H 0.6207 0.5215 -0.0574 0.027 Uiso 1 1 calc R
C4 C 0.6444(4) 0.55094(8) 0.1534(4) 0.0207(7) Uani 1 1 d .
C5 C 0.5863(4) 0.57974(8) 0.2079(4) 0.0230(8) Uani 1 1 d .
H5 H 0.6351 0.5872 0.3219 0.028 Uiso 1 1 calc R
C6 C 0.4564(4) 0.59716(8) 0.0922(4) 0.0234(8) Uani 1 1 d .
C7 C 0.3861(4) 0.58657(8) -0.0804(4) 0.0219(7) Uani 1 1 d .
H7 H 0.2978 0.5984 -0.1576 0.026 Uiso 1 1 calc R
C8 C 0.7842(4) 0.53214(8) 0.2817(4) 0.0223(8) Uani 1 1 d .
C9 C 0.4566(5) 0.64115(8) 0.2906(4) 0.0252(8) Uani 1 1 d .
C10 C 0.4537(5) 0.62776(8) 0.4513(5) 0.0295(8) Uani 1 1 d .
H10 H 0.4086 0.6073 0.4573 0.035 Uiso 1 1 calc R
C11 C 0.5198(5) 0.64560(9) 0.6041(5) 0.0288(8) Uani 1 1 d .
H11 H 0.5183 0.6369 0.7130 0.035 Uiso 1 1 calc R
C12 C 0.5876(4) 0.67597(8) 0.5976(4) 0.0215(7) Uani 1 1 d .
C13 C 0.5789(4) 0.68988(8) 0.4326(4) 0.0212(7) Uani 1 1 d .
C14 C 0.5129(5) 0.67211(8) 0.2799(4) 0.0258(8) Uani 1 1 d .
H14 H 0.5067 0.6812 0.1700 0.031 Uiso 1 1 calc R
C15 C 0.6679(5) 0.69261(9) 0.7699(4) 0.0257(8) Uani 1 1 d .
C16 C 0.6199(5) 0.72442(8) 0.4091(4) 0.0238(8) Uani 1 1 d .
C17 C 0.5010(5) 0.81370(9) -0.1828(4) 0.0337(9) Uani 1 1 d .
H17 H 0.5006 0.7926 -0.2192 0.040 Uiso 1 1 calc R
C18 C 0.4909(5) 0.83702(9) -0.3060(5) 0.0320(9) Uani 1 1 d .
H18 H 0.4841 0.8316 -0.4229 0.038 Uiso 1 1 calc R
C19 C 0.4908(4) 0.86873(8) -0.2572(4) 0.0236(8) Uani 1 1 d .
C20 C 0.5039(5) 0.87507(9) -0.0785(5) 0.0299(8) Uani 1 1 d .
H20 H 0.5067 0.8960 -0.0383 0.036 Uiso 1 1 calc R
C21 C 0.5126(5) 0.84993(9) 0.0367(5) 0.0298(8) Uani 1 1 d .
H21 H 0.5196 0.8545 0.1547 0.036 Uiso 1 1 calc R
C22 C 0.5558(4) 0.94654(9) -0.4758(4) 0.0246(8) Uani 1 1 d .
H22 H 0.6150 0.9658 -0.4450 0.030 Uiso 1 1 calc R
C23 C 0.5638(4) 0.92403(8) -0.3468(4) 0.0228(7) Uani 1 1 d .
H23 H 0.6253 0.9285 -0.2308 0.027 Uiso 1 1 calc R
C24 C 0.4800(5) 0.89456(8) -0.3887(4) 0.0237(8) Uani 1 1 d .
C25 C 0.3845(5) 0.89023(9) -0.5648(4) 0.0290(8) Uani 1 1 d .
H25 H 0.3240 0.8712 -0.5998 0.035 Uiso 1 1 calc R
C26 C 0.3802(5) 0.91401(9) -0.6853(4) 0.0288(8) Uani 1 1 d .
H26 H 0.3143 0.9106 -0.8010 0.035 Uiso 1 1 calc R
H11A H 0.809(3) 0.8058(8) 0.332(5) 0.044(13) Uiso 1 1 d D
H10A H -0.238(6) 0.4840(8) -0.400(5) 0.074(18) Uiso 1 1 d D
H11B H 0.732(5) 0.7802(6) 0.419(6) 0.081(19) Uiso 1 1 d D
H12A H 0.771(5) 0.7609(12) 0.001(7) 0.09(2) Uiso 1 1 d D
H10B H -0.316(4) 0.5119(9) -0.333(6) 0.076(18) Uiso 1 1 d D
H12B H 0.626(8) 0.7373(11) -0.010(8) 0.16(3) Uiso 1 1 d D

loop_
_atom_site_aniso_label
_atom_site_aniso_U_11
_atom_site_aniso_U_22
_atom_site_aniso_U_33
_atom_site_aniso_U_23
_atom_site_aniso_U_13
_atom_site_aniso_U_12
Zn1 0.0234(2) 0.0226(2) 0.0176(2) -0.00204(17) -0.00307(16) 0.00555(18)
Zn2 0.0248(2) 0.0202(2) 0.0251(2) 0.00288(17) -0.00292(17) -0.00138(17)
O1 0.0226(13) 0.0337(15) 0.0257(12) 0.0062(11) -0.0050(10) 0.0008(11)
O2 0.0416(17) 0.075(2) 0.0274(14) -0.0166(15) -0.0045(13) 0.0220(17)
O3 0.0276(13) 0.0231(13) 0.0285(12) 0.0013(11) -0.0015(10) 0.0089(11)
O4 0.0288(13) 0.0296(14) 0.0205(12) 0.0027(11) -0.0061(10) 0.0039(11)
O5 0.0356(15) 0.0228(13) 0.0314(13) -0.0100(11) -0.0156(11) 0.0096(12)
O6 0.0288(15) 0.0251(14) 0.0582(17) 0.0151(13) -0.0188(13) -0.0038(12)
O7 0.0281(14) 0.0208(13) 0.0392(14) 0.0014(11) -0.0105(11) -0.0027(11)
O8 0.0317(15) 0.084(3) 0.0397(16) -0.0270(17) 0.0140(13) -0.0066(16)
O9 0.0256(14) 0.0439(17) 0.0250(12) -0.0024(12) 0.0007(11) -0.0046(12)
O10 0.0307(15) 0.0299(15) 0.0276(13) -0.0039(12) -0.0016(11) -0.0005(13)
O11 0.0266(14) 0.0280(15) 0.0336(14) 0.0011(12) -0.0003(12) -0.0075(12)
O12 0.053(2) 0.0353(19) 0.060(2) -0.0047(16) 0.0149(18) 0.0014(16)
N1 0.0278(16) 0.0198(16) 0.0259(15) 0.0004(12) 0.0056(13) -0.0004(13)
N2 0.0256(16) 0.0207(15) 0.0195(14) 0.0013(12) 0.0010(12) 0.0010(12)
C1 0.0267(19) 0.0204(18) 0.0225(17) -0.0001(14) -0.0009(15) -0.0010(15)
C2 0.0181(17) 0.0259(19) 0.0210(16) 0.0020(14) -0.0016(13) -0.0027(15)
C3 0.0192(17) 0.0203(17) 0.0247(17) -0.0002(14) -0.0009(14) 0.0010(14)
C4 0.0188(17) 0.0201(18) 0.0206(16) 0.0042(14) -0.0001(13) 0.0011(14)
C5 0.0210(17) 0.0235(18) 0.0202(16) -0.0049(14) -0.0030(14) -0.0038(15)
C6 0.0230(18) 0.0166(17) 0.0264(17) -0.0035(14) -0.0014(14) 0.0025(14)
C7 0.0174(17) 0.0200(18) 0.0231(16) 0.0048(14) -0.0048(13) 0.0024(14)
C8 0.0161(17) 0.025(2) 0.0231(17) 0.0060(14) -0.0001(14) 0.0013(14)
C9 0.0229(18) 0.0219(18) 0.0257(18) -0.0056(15) -0.0034(14) 0.0032(15)
C10 0.0249(19) 0.0180(18) 0.042(2) 0.0004(16) 0.0004(16) 0.0000(15)
C11 0.029(2) 0.028(2) 0.0283(18) 0.0044(16) 0.0044(16) 0.0009(16)
C12 0.0194(17) 0.0214(18) 0.0210(16) -0.0006(14) -0.0004(14) 0.0028(14)
C13 0.0198(17) 0.0157(16) 0.0248(17) 0.0007(14) -0.0007(14) 0.0014(14)
C14 0.0264(19) 0.0242(19) 0.0223(17) 0.0029(14) -0.0022(14) 0.0032(15)
C15 0.027(2) 0.0236(19) 0.0244(17) 0.0003(15) 0.0035(15) 0.0024(16)
C16 0.0252(18) 0.0190(17) 0.0241(17) -0.0011(15) 0.0007(15) 0.0003(15)
C17 0.050(2) 0.0211(19) 0.029(2) 0.0012(16) 0.0079(18) -0.0031(18)
C18 0.044(2) 0.027(2) 0.0230(17) 0.0014(16) 0.0046(16) -0.0026(18)
C19 0.0192(17) 0.0239(19) 0.0263(18) 0.0037(15) 0.0027(14) 0.0006(15)
C20 0.040(2) 0.0234(19) 0.0251(18) 0.0007(15) 0.0061(16) -0.0018(17)
C21 0.035(2) 0.030(2) 0.0233(18) 0.0004(16) 0.0049(15) 0.0003(17)
C22 0.0227(18) 0.0267(19) 0.0221(17) -0.0029(15) 0.0012(14) -0.0014(15)
C23 0.0236(18) 0.0268(19) 0.0164(16) -0.0018(14) 0.0022(13) -0.0016(15)
C24 0.0272(19) 0.0220(19) 0.0224(16) 0.0023(14) 0.0074(14) 0.0001(15)
C25 0.031(2) 0.0238(19) 0.0278(18) 0.0006(16) -0.0014(16) -0.0040(16)
C26 0.032(2) 0.029(2) 0.0209(17) -0.0017(15) -0.0021(15) -0.0064(17)

loop_
_atom_type_symbol
_atom_type_description
_atom_type_scat_dispersion_real
_atom_type_scat_dispersion_imag
_atom_type_scat_source
C C 0.0033 0.0016 'International Tables Vol C Tables 4.2.6.8 and 6.1.1.4'
H H 0.0000 0.0000 'International Tables Vol C Tables 4.2.6.8 and 6.1.1.4'
N N 0.0061 0.0033 'International Tables Vol C Tables 4.2.6.8 and 6.1.1.4'
O O 0.0106 0.0060 'International Tables Vol C Tables 4.2.6.8 and 6.1.1.4'
Zn Zn 0.2839 1.4301 'International Tables Vol C Tables 4.2.6.8 and 6.1.1.4'

loop_
_geom_angle_atom_site_label_1
_geom_angle_atom_site_label_2
_geom_angle_atom_site_label_3
_geom_angle
_geom_angle_site_symmetry_1
_geom_angle_site_symmetry_3
O3 Zn1 O4 144.23(10) 3_665 1_454
O3 Zn1 N2 107.96(10) 3_665 4_576
O4 Zn1 N2 107.59(11) 1_454 4_576
O3 Zn1 O10 92.31(11) 3_665 .
O4 Zn1 O10 88.98(10) 1_454 .
N2 Zn1 O10 94.06(11) 4_576 .
O3 Zn1 O1 88.60(10) 3_665 .
O4 Zn1 O1 85.28(9) 1_454 .
N2 Zn1 O1 93.84(10) 4_576 .
O10 Zn1 O1 171.34(10) . .
O6 Zn2 O9 88.95(11) . 4_575
O6 Zn2 O11 91.03(10) . .
O9 Zn2 O11 86.98(10) 4_575 .
O6 Zn2 O7 84.24(10) . 4_575
O9 Zn2 O7 87.51(10) 4_575 4_575
O11 Zn2 O7 172.80(11) . 4_575
O6 Zn2 N1 169.23(12) . .
O9 Zn2 N1 100.62(11) 4_575 .
O11 Zn2 N1 94.36(11) . .
O7 Zn2 N1 91.20(10) 4_575 .
O6 Zn2 O12 82.86(13) . .
O9 Zn2 O12 171.73(12) 4_575 .
O11 Zn2 O12 91.94(12) . .
O7 Zn2 O12 92.85(12) 4_575 .
N1 Zn2 O12 87.63(12) . .
C1 O1 Zn1 122.6(2) . .
C8 O3 Zn1 134.3(2) . 3_665
C8 O4 Zn1 134.0(2) . 1_656
C6 O5 C9 120.3(3) . .
C16 O6 Zn2 131.1(2) . .
C16 O7 Zn2 133.0(2) . 4_676
C15 O9 Zn2 131.7(2) . 4_676
Zn1 O10 H10A 107(3) . .
Zn1 O10 H10B 105(3) . .
H10A O10 H10B 117.0(19) . .
Zn2 O11 H11A 117(3) . .
Zn2 O11 H11B 93(3) . .
H11A O11 H11B 116.2(19) . .
Zn2 O12 H12A 129(4) . .
Zn2 O12 H12B 109(4) . .
H12A O12 H12B 118(2) . .
C21 N1 C17 116.8(3) . .
C21 N1 Zn2 122.0(2) . .
C17 N1 Zn2 120.9(2) . .
C26 N2 C22 117.2(3) . .
C26 N2 Zn1 121.1(2) . 4_675
C22 N2 Zn1 121.0(2) . 4_675
O2 C1 O1 122.8(3) . .
O2 C1 C2 118.6(3) . .
O1 C1 C2 118.6(3) . .
C7 C2 C3 120.0(3) . .
C7 C2 C1 119.0(3) . .
C3 C2 C1 121.0(3) . .
C4 C3 C2 119.2(3) . .
C4 C3 H3 120.4 . .
C2 C3 H3 120.4 . .
C5 C4 C3 120.5(3) . .
C5 C4 C8 118.9(3) . .
C3 C4 C8 120.6(3) . .
C6 C5 C4 119.7(3) . .
C6 C5 H5 120.2 . .
C4 C5 H5 120.2 . .
C5 C6 O5 125.5(3) . .
C5 C6 C7 120.5(3) . .
O5 C6 C7 114.0(3) . .
C2 C7 C6 120.0(3) . .
C2 C7 H7 120.0 . .
C6 C7 H7 120.0 . .
O4 C8 O3 125.2(3) . .
O4 C8 C4 117.2(3) . .
O3 C8 C4 117.6(3) . .
C14 C9 C10 121.0(3) . .
C14 C9 O5 115.7(3) . .
C10 C9 O5 122.9(3) . .
C9 C10 C11 118.4(3) . .
C9 C10 H10 120.8 . .
C11 C10 H10 120.8 . .
C12 C11 C10 121.6(3) . .
C12 C11 H11 119.2 . .
C10 C11 H11 119.2 . .
C11 C12 C13 119.0(3) . .
C11 C12 C15 117.9(3) . .
C13 C12 C15 123.0(3) . .
C14 C13 C12 119.4(3) . .
C14 C13 C16 117.0(3) . .
C12 C13 C16 123.3(3) . .
C9 C14 C13 120.3(3) . .
C9 C14 H14 119.8 . .
C13 C14 H14 119.8 . .
O9 C15 O8 122.9(3) . .
O9 C15 C12 118.6(3) . .
O8 C15 C12 118.2(3) . .
O7 C16 O6 124.2(3) . .
O7 C16 C13 121.7(3) . .
O6 C16 C13 114.1(3) . .
N1 C17 C18 123.6(3) . .
N1 C17 H17 118.2 . .
C18 C17 H17 118.2 . .
C17 C18 C19 119.9(3) . .
C17 C18 H18 120.0 . .
C19 C18 H18 120.0 . .
C18 C19 C20 116.9(3) . .
C18 C19 C24 121.0(3) . .
C20 C19 C24 122.1(3) . .
C21 C20 C19 119.1(3) . .
C21 C20 H20 120.4 . .
C19 C20 H20 120.4 . .
N1 C21 C20 123.5(3) . .
N1 C21 H21 118.2 . .
C20 C21 H21 118.2 . .
N2 C22 C23 122.6(3) . .
N2 C22 H22 118.7 . .
C23 C22 H22 118.7 . .
C22 C23 C24 120.3(3) . .
C22 C23 H23 119.9 . .
C24 C23 H23 119.9 . .
C23 C24 C25 116.3(3) . .
C23 C24 C19 122.9(3) . .
C25 C24 C19 120.8(3) . .
C26 C25 C24 120.0(3) . .
C26 C25 H25 120.0 . .
C24 C25 H25 120.0 . .
N2 C26 C25 123.6(3) . .
N2 C26 H26 118.2 . .
C25 C26 H26 118.2 . .

loop_
_geom_bond_atom_site_label_1
_geom_bond_atom_site_label_2
_geom_bond_distance
_geom_bond_site_symmetry_2
Zn1 O3 1.976(2) 3_665
Zn1 O4 1.979(2) 1_454
Zn1 N2 2.047(3) 4_576
Zn1 O10 2.116(3) .
Zn1 O1 2.134(2) .
Zn2 O6 2.076(3) .
Zn2 O9 2.079(3) 4_575
Zn2 O11 2.095(2) .
Zn2 O7 2.113(2) 4_575
Zn2 N1 2.132(3) .
Zn2 O12 2.225(3) .
O1 C1 1.268(4) .
O2 C1 1.242(4) .
O3 C8 1.260(4) .
O3 Zn1 1.976(2) 3_665
O4 C8 1.260(4) .
O4 Zn1 1.979(2) 1_656
O5 C6 1.386(4) .
O5 C9 1.392(4) .
O6 C16 1.255(4) .
O7 C16 1.253(4) .
O7 Zn2 2.113(2) 4_676
O8 C15 1.250(4) .
O9 C15 1.249(4) .
O9 Zn2 2.079(2) 4_676
O10 H10A 0.860(10) .
O10 H10B 0.864(10) .
O11 H11A 0.868(10) .
O11 H11B 0.864(10) .
O12 H12A 0.860(10) .
O12 H12B 0.863(10) .
N1 C21 1.331(5) .
N1 C17 1.342(4) .
N2 C26 1.333(4) .
N2 C22 1.352(4) .
N2 Zn1 2.047(3) 4_675
C1 C2 1.508(4) .
C2 C7 1.383(5) .
C2 C3 1.399(4) .
C3 C4 1.395(4) .
C3 H3 0.9300 .
C4 C5 1.391(5) .
C4 C8 1.496(4) .
C5 C6 1.376(4) .
C5 H5 0.9300 .
C6 C7 1.395(4) .
C7 H7 0.9300 .
C9 C14 1.377(5) .
C9 C10 1.381(5) .
C10 C11 1.393(5) .
C10 H10 0.9300 .
C11 C12 1.382(5) .
C11 H11 0.9300 .
C12 C13 1.402(5) .
C12 C15 1.505(4) .
C13 C14 1.390(5) .
C13 C16 1.503(5) .
C14 H14 0.9300 .
C17 C18 1.362(5) .
C17 H17 0.9300 .
C18 C19 1.384(5) .
C18 H18 0.9300 .
C19 C20 1.401(5) .
C19 C24 1.482(5) .
C20 C21 1.378(5) .
C20 H20 0.9300 .
C21 H21 0.9300 .
C22 C23 1.371(5) .
C22 H22 0.9300 .
C23 C24 1.394(5) .
C23 H23 0.9300 .
C24 C25 1.400(5) .
C25 C26 1.366(5) .
C25 H25 0.9300 .
C26 H26 0.9300 .

loop_
_geom_torsion_atom_site_label_1
_geom_torsion_atom_site_label_2
_geom_torsion_atom_site_label_3
_geom_torsion_atom_site_label_4
_geom_torsion
_geom_torsion_site_symmetry_1
O3 Zn1 O1 C1 -16.5(3) 3_665
O4 Zn1 O1 C1 -161.2(3) 1_454
N2 Zn1 O1 C1 91.4(3) 4_576
O10 Zn1 O1 C1 -112.6(7) .
O9 Zn2 O6 C16 -114.5(3) 4_575
O11 Zn2 O6 C16 -27.5(3) .
O7 Zn2 O6 C16 157.9(3) 4_575
N1 Zn2 O6 C16 92.5(6) .
O12 Zn2 O6 C16 64.3(3) .
O6 Zn2 N1 C21 -171.8(5) .
O9 Zn2 N1 C21 35.7(3) 4_575
O11 Zn2 N1 C21 -52.0(3) .
O7 Zn2 N1 C21 123.4(3) 4_575
O12 Zn2 N1 C21 -143.8(3) .
O6 Zn2 N1 C17 14.5(7) .
O9 Zn2 N1 C17 -138.0(3) 4_575
O11 Zn2 N1 C17 134.3(3) .
O7 Zn2 N1 C17 -50.3(3) 4_575
O12 Zn2 N1 C17 42.5(3) .
Zn1 O1 C1 O2 105.7(4) .
Zn1 O1 C1 C2 -74.6(4) .
O2 C1 C2 C7 144.5(4) .
O1 C1 C2 C7 -35.3(5) .
O2 C1 C2 C3 -34.7(5) .
O1 C1 C2 C3 145.5(3) .
C7 C2 C3 C4 0.4(5) .
C1 C2 C3 C4 179.6(3) .
C2 C3 C4 C5 -2.4(5) .
C2 C3 C4 C8 180.0(3) .
C3 C4 C5 C6 3.1(5) .
C8 C4 C5 C6 -179.3(3) .
C4 C5 C6 O5 179.4(3) .
C4 C5 C6 C7 -1.7(5) .
C9 O5 C6 C5 5.8(5) .
C9 O5 C6 C7 -173.1(3) .
C3 C2 C7 C6 1.0(5) .
C1 C2 C7 C6 -178.2(3) .
C5 C6 C7 C2 -0.3(5) .
O5 C6 C7 C2 178.6(3) .
Zn1 O4 C8 O3 -14.3(6) 1_656
Zn1 O4 C8 C4 166.4(2) 1_656
Zn1 O3 C8 O4 -0.5(6) 3_665
Zn1 O3 C8 C4 178.8(2) 3_665
C5 C4 C8 O4 -2.6(5) .
C3 C4 C8 O4 175.0(3) .
C5 C4 C8 O3 178.0(3) .
C3 C4 C8 O3 -4.4(5) .
C6 O5 C9 C14 124.9(4) .
C6 O5 C9 C10 -62.1(5) .
C14 C9 C10 C11 -4.0(5) .
O5 C9 C10 C11 -176.7(3) .
C9 C10 C11 C12 -0.1(5) .
C10 C11 C12 C13 4.1(5) .
C10 C11 C12 C15 -175.9(3) .
C11 C12 C13 C14 -4.0(5) .
C15 C12 C13 C14 176.0(3) .
C11 C12 C13 C16 169.6(3) .
C15 C12 C13 C16 -10.5(5) .
C10 C9 C14 C13 4.1(5) .
O5 C9 C14 C13 177.3(3) .
C12 C13 C14 C9 0.0(5) .
C16 C13 C14 C9 -174.0(3) .
Zn2 O9 C15 O8 -138.9(3) 4_676
Zn2 O9 C15 C12 47.1(5) 4_676
C11 C12 C15 O9 114.0(4) .
C13 C12 C15 O9 -65.9(5) .
C11 C12 C15 O8 -60.2(5) .
C13 C12 C15 O8 119.8(4) .
Zn2 O7 C16 O6 -176.1(3) 4_676
Zn2 O7 C16 C13 4.6(5) 4_676
Zn2 O6 C16 O7 19.7(6) .
Zn2 O6 C16 C13 -160.9(2) .
C14 C13 C16 O7 -132.7(4) .
C12 C13 C16 O7 53.6(5) .
C14 C13 C16 O6 47.9(5) .
C12 C13 C16 O6 -125.8(4) .
C21 N1 C17 C18 -0.3(6) .
Zn2 N1 C17 C18 173.7(3) .
N1 C17 C18 C19 -0.1(6) .
C17 C18 C19 C20 0.9(6) .
C17 C18 C19 C24 180.0(3) .
C18 C19 C20 C21 -1.2(6) .
C24 C19 C20 C21 179.7(3) .
C17 N1 C21 C20 0.0(6) .
Zn2 N1 C21 C20 -174.0(3) .
C19 C20 C21 N1 0.8(6) .
C26 N2 C22 C23 0.8(5) .
Zn1 N2 C22 C23 -169.2(3) 4_675
N2 C22 C23 C24 1.4(5) .
C22 C23 C24 C25 -2.4(5) .
C22 C23 C24 C19 177.1(3) .
C18 C19 C24 C23 -147.3(4) .
C20 C19 C24 C23 31.8(5) .
C18 C19 C24 C25 32.1(5) .
C20 C19 C24 C25 -148.8(4) .
C23 C24 C25 C26 1.3(5) .
C19 C24 C25 C26 -178.2(3) .
C22 N2 C26 C25 -2.0(5) .
Zn1 N2 C26 C25 168.0(3) 4_675
C24 C25 C26 N2 0.9(6) .
